data_2003763
loop_
_publ_author_name
'Willett, R. D.'

_publ_section_title
;
 2,2'-Iminodipyridinium Tetrachlorocuprate(II)
;
_journal_issue 8
_journal_name_full 'Acta Crystallographica Section C'
_journal_page_first 1517
_journal_page_last 1519
_journal_paper_doi 10.1107/S0108270195002149
_journal_volume 51
_journal_year 1995
_chemical_formula_moiety 'C10 H11 Cl4 Cu1 N3'
_chemical_formula_sum 'C10 H11 Cl4 Cu N3'
_chemical_formula_weight 378.6
_space_group_IT_number 2
_space_group_name_Hall '-P 1'
_space_group_name_H-M_alt 'P -1'
_symmetry_cell_setting triclinic
_symmetry_space_group_name_Hall '-P 1'
_symmetry_space_group_name_H-M 'P -1'
_atom_type_scat_source IntTabIV
_cell_angle_alpha 108.21(2)
_cell_angle_beta 95.13(2)
_cell_angle_gamma 109.79(2)
_cell_formula_units_Z 2
_cell_length_a 7.786(2)
_cell_length_b 8.984(3)
_cell_length_c 11.696(4)
_cell_measurement_reflns_used 25
_cell_measurement_temperature 295
_cell_measurement_theta_max 90
_cell_measurement_theta_min 60
_cell_volume 713.6(4)
_diffrn_measurement_device 'Nicolet P3'
_diffrn_measurement_method \w
_diffrn_radiation_type CuK\a
_diffrn_radiation_wavelength 1.54178
_diffrn_reflns_av_R_equivalents 0.064
_diffrn_reflns_limit_h_max 8
_diffrn_reflns_limit_h_min 0
_diffrn_reflns_limit_k_max 8
_diffrn_reflns_limit_k_min -9
_diffrn_reflns_limit_l_max 12
_diffrn_reflns_limit_l_min -12
_diffrn_reflns_number 1958
_diffrn_reflns_theta_max 105
_diffrn_standards_decay_% 0
_diffrn_standards_interval_count 96
_diffrn_standards_number 2
_exptl_absorpt_coefficient_mu 8.93
_exptl_absorpt_correction_T_max 0.86
_exptl_absorpt_correction_T_min 0.71
_exptl_absorpt_correction_type empirical(psi-scan)
_exptl_crystal_colour 'brownish green'
_exptl_crystal_density_diffrn 1.762
_exptl_crystal_description needles
_exptl_crystal_size_max 0.38
_exptl_crystal_size_mid 0.12
_exptl_crystal_size_min 0.04
_refine_diff_density_max 1.49
_refine_diff_density_min -0.75
_refine_ls_extinction_coef '\c = 0.024'
_refine_ls_extinction_method 'F*=F[1 +0.002\cF^2^/sin(2\q)]^1/4^'
_refine_ls_goodness_of_fit_obs 1.74
_refine_ls_hydrogen_treatment noref
_refine_ls_number_parameters 166
_refine_ls_number_reflns 1716
_refine_ls_R_factor_obs 0.064
_refine_ls_shift/esd_max 0.01
_refine_ls_structure_factor_coef F
_refine_ls_weighting_details 'w = 1/[\s^2^(F) + 0.0035F^2^]'
_refine_ls_weighting_scheme calc
_refine_ls_wR_factor_obs 0.109
_reflns_number_observed 1716
_reflns_number_total 1797
_reflns_observed_criterion |F|>3\s(F)
_cod_data_source_file cr1092.cif
_cod_data_source_block cr1092a
_cod_depositor_comments
;
The following automatic conversions were performed:

'_refine_ls_weighting_scheme' value 'w = 1/[\s^2^(F) + 0.0035F^2^]'
was changed to 'calc'. New tag '_refine_ls_weighting_details' was
created. The value of the new tag was set to 'w = 1/[\s^2^(F) +
0.0035F^2^]'.

Automatic conversion script
Id: cif_fix_values 3143 2015-03-26 13:38:13Z robertas 
;
_cod_original_formula_sum 'C10 H11 Cl4 Cu1 N3'
_cod_database_code 2003763

loop_
_space_group_symop_id
_space_group_symop_operation_xyz
1 x,y,z
2 -x,-y,-z

loop_
_atom_site_label
_atom_site_fract_x
_atom_site_fract_y
_atom_site_fract_z
_atom_site_U_iso_or_equiv
Cu .6967(1) .0093(1) .2674(1) .034(1)
Cl(1) .8347(2) .1048(1) .1307(1) .045(1)
Cl(2) .7682(2) .2620(2) .4201(1) .055(1)
Cl(3) .7269(2) -.1412(2) .3844(1) .048(1)
Cl(4) .4382(2) -.2005(1) .1330(1) .042(1)
N(1) .1980(7) .0173(5) .3320(4) .043(2)
C(2) .0942(7) -.1498(6) .2620(4) .033(2)
N(3) .0850(6) -.2578(5) .3200(4) .039(2)
C(4) -.0220(8) -.4260(6) .2676(5) .045(3)
C(5) -.1173(8) -.4913(6) .1483(5) .044(2)
C(6) -.1070(8) -.3809(6) .0855(5) .043(2)
C(7) -.0045(7) -.2115(6) .1415(5) .035(2)
C(8) .2674(7) .1516(6) .2929(4) .035(2)
N(9) .3204(6) .1265(5) .1855(3) .035(2)
C(10) .3938(8) .2520(6) .1430(5) .044(2)
C(11) .4194(8) .4155(7) .2131(5) .048(3)
C(12) .3673(8) .4455(6) .3262(6) .045(2)
C(13) .2903(8) .3150(6) .3646(5) .043(2)
H(1) .2284 .0441 .4194 .064(18)
H(3) .1577 -.2147 .4025 .022
H(4) -.0303 -.4983 .3141 .038
H(5) -.1884 -.6112 .1081 .036
H(6) -.1756 -.4250 .0018 .031
H(7) .0009 -.1364 .0976 .021
H(9) .3037 .0129 .1358 .019
H(10) .4300 .2274 .0651 .032
H(11) .4705 .5062 .1837 .031
H(12) .3872 .5595 .3770 .031
H(13) .2519 .3365 .4419 .028

loop_
_geom_angle_atom_site_label_1
_geom_angle_atom_site_label_2
_geom_angle_atom_site_label_3
_geom_angle
_geom_angle_publ_flag
Cl(1) Cu Cl(2) 98.40(10) yes
Cl(2) Cu Cl(3) 98.40(10) yes
Cl(2) Cu Cl(4) 137.30(10) yes
C(2) N(1) C(8) 128.2(4) yes
N(1) C(2) C(7) 125.7(5) yes
C(2) N(3) C(4) 122.9(4) yes
C(4) C(5) C(6) 118.6(4) yes
C(2) C(7) C(6) 118.8(6) yes
N(1) C(8) C(13) 121.6(5) yes
C(8) N(9) C(10) 123.2(4) yes
C(10) C(11) C(12) 118.6(6) yes
C(8) C(13) C(12) 120.2(5) yes
Cl(1) Cu Cl(3) 139.30(10) yes
Cl(1) Cu Cl(4) 97.50(10) yes
Cl(3) Cu Cl(4) 94.80(10) yes
N(1) C(2) N(3) 115.0(4) yes
N(3) C(2) C(7) 119.2(4) yes
N(3) C(4) C(5) 119.3(6) yes
C(5) C(6) C(7) 121.1(5) yes
N(1) C(8) N(9) 119.9(5) yes
N(9) C(8) C(13) 118.4(5) yes
N(9) C(10) C(11) 119.4(5) yes
C(11) C(12) C(13) 120.2(5) yes

loop_
_geom_bond_atom_site_label_1
_geom_bond_atom_site_label_2
_geom_bond_distance
_geom_bond_publ_flag
Cu Cl(1) 2.233(2) yes
Cu Cl(3) 2.252(2) yes
N(1) C(2) 1.367(5) yes
C(2) N(3) 1.334(8) yes
N(3) C(4) 1.353(6) yes
C(5) C(6) 1.394(9) yes
C(8) N(9) 1.333(7) yes
N(9) C(10) 1.345(8) yes
C(11) C(12) 1.391(9) yes
Cu Cl(2) 2.2560(10) yes
Cu Cl(4) 2.2560(10) yes
N(1) C(8) 1.381(7) yes
C(4) C(5) 1.359(8) yes
C(6) C(7) 1.358(6) yes
C(8) C(13) 1.384(7) yes
C(10) C(11) 1.375(8) yes
C(12) C(13) 1.356(9) yes
